data_7105444
loop_
_publ_author_name
'Smith, Keith'
'El-Hiti, Gamal A'
'Hegazy, Amany S'

_publ_section_title
;
 One-pot synthesis of substituted isoindolin-1-ones via lithiation and
 substitution of N'-benzyl-N,N-dimethylureas.
;
_journal_issue 16
_journal_name_full 'Chemical communications (Cambridge, England)'
_journal_page_first 2790
_journal_page_last 2792
_journal_paper_doi 10.1039/b926983e
_journal_volume 46
_journal_year 2010
_chemical_formula_moiety 'C14 H11 N O2, C4 H8 O2'
_chemical_formula_sum 'C18 H19 N O4'
_chemical_formula_weight 313.34
_chemical_name_systematic
;
?
;
_space_group_IT_number 2
_symmetry_cell_setting triclinic
_symmetry_space_group_name_Hall '-P 1'
_symmetry_space_group_name_H-M 'P -1'
_atom_sites_solution_hydrogens geom
_atom_sites_solution_primary direct
_atom_sites_solution_secondary difmap
_audit_creation_method SHELXL-97
_cell_angle_alpha 78.473(4)
_cell_angle_beta 82.365(4)
_cell_angle_gamma 70.596(3)
_cell_formula_units_Z 2
_cell_length_a 7.5698(6)
_cell_length_b 9.2785(8)
_cell_length_c 12.2934(10)
_cell_measurement_reflns_used 1954
_cell_measurement_temperature 150(2)
_cell_measurement_theta_max 27.21
_cell_measurement_theta_min 2.86
_cell_volume 795.91(11)
_computing_cell_refinement 'HKL Scalepack (Otwinowski & Minor 1997)'
_computing_data_collection 'Collect (Nonius BV, 1997-2000)'
_computing_data_reduction 'HKL Denzo and Scalepack (Otwinowski & Minor 1997'
_computing_molecular_graphics 'Ortep-99 for Windows (Farrugia, 1995)'
_computing_publication_material 'WinGX publication routines (Farrugia, 1995)'
_computing_structure_refinement 'SHELXL-97 (Sheldrick, 1997)'
_computing_structure_solution 'Sir-92 (A. Altomare et al., 1992)'
_diffrn_ambient_temperature 150(2)
_diffrn_measured_fraction_theta_full 0.977
_diffrn_measured_fraction_theta_max 0.977
_diffrn_measurement_device_type KappaCCD
_diffrn_measurement_method CCD
_diffrn_radiation_monochromator graphite
_diffrn_radiation_source 'fine-focus sealed tube'
_diffrn_radiation_type MoK\a
_diffrn_radiation_wavelength 0.71073
_diffrn_reflns_av_R_equivalents 0.0536
_diffrn_reflns_av_sigmaI/netI 0.1132
_diffrn_reflns_limit_h_max 9
_diffrn_reflns_limit_h_min -9
_diffrn_reflns_limit_k_max 9
_diffrn_reflns_limit_k_min -11
_diffrn_reflns_limit_l_max 15
_diffrn_reflns_limit_l_min -15
_diffrn_reflns_number 4991
_diffrn_reflns_theta_full 27.21
_diffrn_reflns_theta_max 27.21
_diffrn_reflns_theta_min 2.86
_exptl_absorpt_coefficient_mu 0.093
_exptl_absorpt_correction_T_max 0.9908
_exptl_absorpt_correction_T_min 0.9728
_exptl_absorpt_correction_type empirical
_exptl_absorpt_process_details Denzo/Scalepack
_exptl_crystal_colour colourless
_exptl_crystal_density_diffrn 1.307
_exptl_crystal_density_method 'not measured'
_exptl_crystal_description plate
_exptl_crystal_F_000 332
_exptl_crystal_size_max 0.30
_exptl_crystal_size_mid 0.30
_exptl_crystal_size_min 0.10
_refine_diff_density_max 0.504
_refine_diff_density_min -0.432
_refine_diff_density_rms 0.061
_refine_ls_extinction_coef 0.137(16)
_refine_ls_extinction_expression Fc^*^=kFc[1+0.001xFc^2^\l^3^/sin(2\q)]^-1/4^
_refine_ls_extinction_method SHELXL
_refine_ls_goodness_of_fit_ref 1.023
_refine_ls_hydrogen_treatment constr
_refine_ls_matrix_type full
_refine_ls_number_parameters 238
_refine_ls_number_reflns 3467
_refine_ls_number_restraints 77
_refine_ls_restrained_S_all 1.057
_refine_ls_R_factor_all 0.1491
_refine_ls_R_factor_gt 0.0774
_refine_ls_shift/su_max 0.018
_refine_ls_shift/su_mean 0.002
_refine_ls_structure_factor_coef Fsqd
_refine_ls_weighting_details 'calc w=1/[\s^2^(Fo^2^)+(0.0791P)^2^+0.5844P] where P=(Fo^2^+2Fc^2^)/3'
_refine_ls_weighting_scheme calc
_refine_ls_wR_factor_gt 0.1657
_refine_ls_wR_factor_ref 0.2035
_reflns_number_gt 1954
_reflns_number_total 3467
_reflns_threshold_expression >2sigma(I)
_cod_data_source_file b926983e.txt
_cod_data_source_block ks0912
_cod_depositor_comments
;
The following automatic conversions were performed:
'_symmetry_cell_setting' value 'Triclinic' changed to 'triclinic'
according to '/home/saulius/struct/CIF-dictionaries/cif_core.dic'
dictionary named 'cif_core.dic' version 2.4.1 from 2010-06-29.

Automatic conversion script
Id: cif_fix_enum 1527 2010-12-29 10:47:43Z saulius 
;
_cod_original_sg_symbol_H-M P-1
_cod_database_code 7105444

loop_
_symmetry_equiv_pos_as_xyz
'x, y, z'
'-x, -y, -z'

loop_
_atom_site_label
_atom_site_type_symbol
_atom_site_fract_x
_atom_site_fract_y
_atom_site_fract_z
_atom_site_U_iso_or_equiv
_atom_site_adp_type
_atom_site_occupancy
_atom_site_symmetry_multiplicity
_atom_site_calc_flag
_atom_site_refinement_flags
_atom_site_disorder_assembly
_atom_site_disorder_group
C1 C 0.7616(5) 0.2346(4) 0.3902(3) 0.0329(8) Uani 1 1 d . . .
C2 C 0.6810(4) 0.4029(4) 0.3460(3) 0.0288(8) Uani 1 1 d . . .
C3 C 0.7695(5) 0.5058(4) 0.2856(3) 0.0333(8) Uani 1 1 d . . .
H3 H 0.9008 0.4739 0.2664 0.040 Uiso 1 1 calc R . .
C4 C 0.6581(5) 0.6568(4) 0.2546(3) 0.0377(9) Uani 1 1 d . . .
H4 H 0.7144 0.7301 0.2129 0.045 Uiso 1 1 calc R . .
C5 C 0.4652(5) 0.7046(4) 0.2828(3) 0.0333(8) Uani 1 1 d . . .
H5 H 0.3923 0.8093 0.2602 0.040 Uiso 1 1 calc R . .
C6 C 0.3786(5) 0.5995(4) 0.3438(3) 0.0303(8) Uani 1 1 d . . .
C7 C 0.4905(4) 0.4466(4) 0.3747(3) 0.0272(7) Uani 1 1 d . . .
C8 C 0.4343(4) 0.3089(3) 0.4364(3) 0.0277(7) Uani 1 1 d . . .
H8 H 0.3800 0.3271 0.5130 0.033 Uiso 1 1 calc R . .
C9 C 0.0725(5) 0.7887(4) 0.3425(3) 0.0467(10) Uani 1 1 d . . .
H9A H 0.1161 0.8611 0.3713 0.070 Uiso 1 1 calc R . .
H9B H -0.0568 0.7979 0.3723 0.070 Uiso 1 1 calc R . .
H9C H 0.0767 0.8132 0.2611 0.070 Uiso 1 1 calc R . .
C10 C 0.2949(4) 0.2702(4) 0.3757(3) 0.0282(8) Uani 1 1 d . . .
H10 H 0.1729 0.3563 0.3756 0.034 Uiso 1 1 calc R . .
C11 C 0.3625(4) 0.2501(4) 0.2568(3) 0.0292(8) Uani 1 1 d . . .
C12 C 0.4781(5) 0.1079(4) 0.2307(3) 0.0347(8) Uani 1 1 d . . .
H12 H 0.5142 0.0214 0.2886 0.042 Uiso 1 1 calc R . .
C13 C 0.5415(5) 0.0908(5) 0.1213(3) 0.0444(10) Uani 1 1 d . . .
H13 H 0.6184 -0.0074 0.1045 0.053 Uiso 1 1 calc R . .
C14 C 0.4930(6) 0.2158(5) 0.0373(3) 0.0491(10) Uani 1 1 d . . .
H14 H 0.5380 0.2044 -0.0374 0.059 Uiso 1 1 calc R . .
C15 C 0.3790(6) 0.3581(5) 0.0611(3) 0.0466(10) Uani 1 1 d . . .
H15 H 0.3449 0.4440 0.0027 0.056 Uiso 1 1 calc R . .
C16 C 0.3137(5) 0.3763(4) 0.1706(3) 0.0370(9) Uani 1 1 d . . .
H16 H 0.2359 0.4746 0.1866 0.044 Uiso 1 1 calc R . .
C17 C -0.0361(13) 0.2594(8) 0.0360(9) 0.061(2) Uani 0.50 1 d PDU . .
H17A H -0.0340 0.3073 0.0998 0.092 Uiso 0.50 1 calc PR . .
H17B H -0.1616 0.3014 0.0080 0.092 Uiso 0.50 1 calc PR . .
H17C H 0.0563 0.2818 -0.0229 0.092 Uiso 0.50 1 calc PR . .
C18 C 0.0142(12) 0.0760(7) 0.0740(5) 0.052(2) Uani 0.50 1 d PDU . .
H18A H 0.1425 0.0297 0.0999 0.063 Uiso 0.50 1 calc PR . .
H18B H -0.0767 0.0499 0.1340 0.063 Uiso 0.50 1 calc PR . .
C19 C 0.0223(11) -0.1365(5) 0.0011(5) 0.048(2) Uani 0.50 1 d PDU . .
C20 C 0.0187(12) -0.1944(10) -0.1063(6) 0.052(2) Uani 0.50 1 d PDU . .
H20A H 0.0005 -0.1079 -0.1687 0.078 Uiso 0.50 1 calc PR . .
H20B H -0.0848 -0.2378 -0.0992 0.078 Uiso 0.50 1 calc PR . .
H20C H 0.1379 -0.2747 -0.1200 0.078 Uiso 0.50 1 calc PR . .
N1 N 0.6158(4) 0.1878(3) 0.4423(2) 0.0301(7) Uani 1 1 d . . .
H1 H 0.6296 0.0924 0.4768 0.036 Uiso 1 1 calc R . .
O1 O 0.9262(3) 0.1523(3) 0.3816(2) 0.0409(7) Uani 1 1 d . . .
O2 O 0.1922(3) 0.6326(3) 0.3761(2) 0.0387(7) Uani 1 1 d . . .
O3 O 0.2662(3) 0.1329(2) 0.44083(19) 0.0321(6) Uani 1 1 d . . .
H3A H 0.1587 0.1311 0.4324 0.048 Uiso 1 1 calc R . .
O4 O 0.0008(12) 0.0250(5) -0.0259(3) 0.0394(15) Uani 0.50 1 d PDU . .
O5 O 0.0422(9) -0.2145(6) 0.0868(4) 0.0610(16) Uani 0.50 1 d PDU . .

loop_
_atom_site_aniso_label
_atom_site_aniso_U_11
_atom_site_aniso_U_22
_atom_site_aniso_U_33
_atom_site_aniso_U_23
_atom_site_aniso_U_13
_atom_site_aniso_U_12
C1 0.030(2) 0.0329(19) 0.040(2) -0.0083(16) -0.0067(15) -0.0120(16)
C2 0.0302(18) 0.0273(18) 0.0315(18) -0.0061(14) -0.0069(14) -0.0102(14)
C3 0.0333(18) 0.037(2) 0.0337(19) -0.0029(15) -0.0042(15) -0.0166(16)
C4 0.044(2) 0.037(2) 0.037(2) 0.0005(16) -0.0054(16) -0.0222(18)
C5 0.046(2) 0.0214(17) 0.0347(19) -0.0006(14) -0.0128(16) -0.0127(16)
C6 0.0336(19) 0.0283(18) 0.0305(18) -0.0080(15) -0.0060(15) -0.0083(15)
C7 0.0281(17) 0.0271(17) 0.0279(17) -0.0054(14) -0.0028(13) -0.0099(14)
C8 0.0273(17) 0.0245(17) 0.0307(18) -0.0022(14) -0.0052(14) -0.0077(14)
C9 0.039(2) 0.031(2) 0.060(3) -0.0067(19) -0.0064(19) 0.0027(17)
C10 0.0286(17) 0.0218(17) 0.0332(18) 0.0010(14) -0.0053(14) -0.0090(14)
C11 0.0265(17) 0.0317(19) 0.0332(19) -0.0017(15) -0.0069(14) -0.0143(15)
C12 0.040(2) 0.0304(19) 0.036(2) -0.0015(15) -0.0048(16) -0.0158(16)
C13 0.048(2) 0.047(2) 0.044(2) -0.0138(19) 0.0009(18) -0.0203(19)
C14 0.055(3) 0.065(3) 0.036(2) -0.011(2) 0.0004(18) -0.029(2)
C15 0.053(2) 0.062(3) 0.031(2) 0.0101(18) -0.0151(18) -0.032(2)
C16 0.038(2) 0.033(2) 0.042(2) 0.0024(16) -0.0134(17) -0.0158(16)
C17 0.055(5) 0.063(6) 0.067(6) -0.012(5) -0.005(5) -0.020(4)
C18 0.044(4) 0.051(5) 0.064(5) -0.028(4) 0.003(4) -0.009(4)
C19 0.042(4) 0.049(5) 0.055(5) -0.017(4) 0.002(4) -0.015(4)
C20 0.052(5) 0.056(5) 0.054(5) -0.008(4) -0.009(4) -0.025(4)
N1 0.0305(15) 0.0228(14) 0.0365(16) 0.0019(12) -0.0114(12) -0.0084(12)
O1 0.0258(14) 0.0367(14) 0.0604(17) -0.0106(12) -0.0090(11) -0.0066(11)
O2 0.0291(14) 0.0273(13) 0.0550(16) -0.0083(11) -0.0007(11) -0.0025(11)
O3 0.0265(12) 0.0296(13) 0.0396(14) 0.0054(10) -0.0063(10) -0.0129(10)
O4 0.048(3) 0.027(4) 0.041(4) 0.002(3) -0.012(4) -0.010(3)
O5 0.083(4) 0.053(3) 0.036(3) 0.003(3) -0.009(3) -0.011(3)

loop_
_atom_type_symbol
_atom_type_description
_atom_type_scat_dispersion_real
_atom_type_scat_dispersion_imag
_atom_type_scat_source
C C 0.0033 0.0016 'International Tables Vol C Tables 4.2.6.8 and 6.1.1.4'
H H 0.0000 0.0000 'International Tables Vol C Tables 4.2.6.8 and 6.1.1.4'
N N 0.0061 0.0033 'International Tables Vol C Tables 4.2.6.8 and 6.1.1.4'
O O 0.0106 0.0060 'International Tables Vol C Tables 4.2.6.8 and 6.1.1.4'

loop_
_geom_angle_atom_site_label_1
_geom_angle_atom_site_label_2
_geom_angle_atom_site_label_3
_geom_angle
_geom_angle_site_symmetry_1
_geom_angle_site_symmetry_3
_geom_angle_publ_flag
O1 C1 N1 125.9(3) . . ?
O1 C1 C2 127.9(3) . . ?
N1 C1 C2 106.2(3) . . ?
C7 C2 C3 122.5(3) . . ?
C7 C2 C1 107.9(3) . . ?
C3 C2 C1 129.6(3) . . ?
C4 C3 C2 117.0(3) . . ?
C3 C4 C5 121.8(3) . . ?
C6 C5 C4 120.4(3) . . ?
O2 C6 C5 125.6(3) . . ?
O2 C6 C7 116.4(3) . . ?
C5 C6 C7 118.0(3) . . ?
C2 C7 C6 120.3(3) . . ?
C2 C7 C8 110.4(3) . . ?
C6 C7 C8 129.3(3) . . ?
N1 C8 C7 101.2(3) . . ?
N1 C8 C10 112.4(2) . . ?
C7 C8 C10 113.1(3) . . ?
O3 C10 C11 112.0(2) . . ?
O3 C10 C8 105.9(2) . . ?
C11 C10 C8 113.0(3) . . ?
C12 C11 C16 118.6(3) . . ?
C12 C11 C10 121.2(3) . . ?
C16 C11 C10 120.2(3) . . ?
C13 C12 C11 120.9(3) . . ?
C14 C13 C12 120.0(4) . . ?
C13 C14 C15 120.2(4) . . ?
C14 C15 C16 120.3(4) . . ?
C15 C16 C11 120.1(3) . . ?
O4 C18 C17 102.6(5) . . ?
O5 C19 O4 128.0(5) . . ?
O5 C19 C20 123.9(5) . . ?
O4 C19 C20 108.1(5) . . ?
C1 N1 C8 114.3(3) . . ?
C6 O2 C9 117.5(3) . . ?
C19 O4 C18 107.61(11) . . ?

loop_
_geom_bond_atom_site_label_1
_geom_bond_atom_site_label_2
_geom_bond_distance
_geom_bond_site_symmetry_2
_geom_bond_publ_flag
C1 O1 1.230(4) . ?
C1 N1 1.355(4) . ?
C1 C2 1.491(5) . ?
C2 C7 1.379(4) . ?
C2 C3 1.386(5) . ?
C3 C4 1.380(5) . ?
C4 C5 1.395(5) . ?
C5 C6 1.395(5) . ?
C6 O2 1.362(4) . ?
C6 C7 1.395(4) . ?
C7 C8 1.509(4) . ?
C8 N1 1.457(4) . ?
C8 C10 1.539(4) . ?
C9 O2 1.442(4) . ?
C10 O3 1.429(4) . ?
C10 C11 1.510(5) . ?
C11 C12 1.391(5) . ?
C11 C16 1.397(5) . ?
C12 C13 1.389(5) . ?
C13 C14 1.373(6) . ?
C14 C15 1.379(6) . ?
C15 C16 1.393(5) . ?
C17 C18 1.599(8) . ?
C18 O4 1.4275(11) . ?
C19 O5 1.149(6) . ?
C19 O4 1.4266(11) . ?
C19 C20 1.528(7) . ?
